data_4125887
loop_
_publ_author_name
'Giffin, Kaitie A.'
'Pua, Lorraine A.'
'Piotrkowski, Sarah'
'Gabidullin, Bulat M.'
'Korobkov, Ilia'
'Hughes, Russell P.'
'Baker, R. Tom'

_publ_section_title
;
 Generation of Hydrofluoronickelacycles from Trifluoroethylene and Ni(0):
 Ligand Effects on Regio-/Stereoselectivity and Reactivity.
;
_journal_issue 11
_journal_name_full 'Journal of the American Chemical Society'
_journal_page_first 4075
_journal_page_last 4086
_journal_paper_doi 10.1021/jacs.6b12607
_journal_volume 139
_journal_year 2017
_chemical_formula_sum 'C20 H24 B2 F10 P2'
_chemical_formula_weight 537.95
_space_group_crystal_system monoclinic
_space_group_IT_number 14
_space_group_name_Hall '-P 2yn'
_space_group_name_H-M_alt 'P 1 21/n 1'
_symmetry_space_group_name_Hall '-P 2yn'
_symmetry_space_group_name_H-M 'P 1 21/n 1'
_atom_sites_solution_hydrogens geom
_audit_creation_method SHELXL-2014/7
_cell_angle_alpha 90
_cell_angle_beta 105.557(16)
_cell_angle_gamma 90
_cell_formula_units_Z 2
_cell_length_a 6.886(3)
_cell_length_b 14.270(6)
_cell_length_c 12.665(6)
_cell_measurement_reflns_used 2481
_cell_measurement_temperature 200(2)
_cell_measurement_theta_max 27.17
_cell_measurement_theta_min 2.20
_cell_volume 1198.9(9)
_computing_cell_refinement 'APEX II, Bruker (2009)'
_computing_data_collection 'APEX II, Bruker (2009)'
_computing_data_reduction 'XPREP, Bruker (2009)'
_computing_molecular_graphics 'Mercury (Macrae et al., 2008)'
_computing_publication_material 'CIFTAB (Sheldrick, 1997)'
_computing_structure_refinement 'SHELXL-2014/7 (Sheldrick, 2014)'
_computing_structure_solution 'SHELXS-03 (Sheldrick, 2003)'
_diffrn_ambient_temperature 200(2)
_diffrn_measured_fraction_theta_full 0.999
_diffrn_measured_fraction_theta_max 0.957
_diffrn_measurement_device_type 'Bruker APEX-II CCD'
_diffrn_measurement_method '\w scans'
_diffrn_radiation_type MoK\a
_diffrn_radiation_wavelength 0.71073
_diffrn_reflns_av_R_equivalents 0.0210
_diffrn_reflns_av_unetI/netI 0.0300
_diffrn_reflns_Laue_measured_fraction_full 0.999
_diffrn_reflns_Laue_measured_fraction_max 0.957
_diffrn_reflns_limit_h_max 8
_diffrn_reflns_limit_h_min -6
_diffrn_reflns_limit_k_max 19
_diffrn_reflns_limit_k_min -17
_diffrn_reflns_limit_l_max 16
_diffrn_reflns_limit_l_min -16
_diffrn_reflns_number 7444
_diffrn_reflns_point_group_measured_fraction_full 0.999
_diffrn_reflns_point_group_measured_fraction_max 0.957
_diffrn_reflns_theta_full 25.242
_diffrn_reflns_theta_max 28.391
_diffrn_reflns_theta_min 2.196
_exptl_absorpt_coefficient_mu 0.266
_exptl_absorpt_correction_T_max 0.7457
_exptl_absorpt_correction_T_min 0.6842
_exptl_absorpt_correction_type multi-scan
_exptl_absorpt_process_details 'SADABS, Bruker (2003)'
_exptl_crystal_colour yellow
_exptl_crystal_density_diffrn 1.490
_exptl_crystal_description block
_exptl_crystal_F_000 548
_exptl_crystal_size_max 0.510
_exptl_crystal_size_mid 0.240
_exptl_crystal_size_min 0.110
_refine_diff_density_max 0.503
_refine_diff_density_min -0.280
_refine_diff_density_rms 0.048
_refine_ls_extinction_method none
_refine_ls_goodness_of_fit_ref 1.027
_refine_ls_hydrogen_treatment constr
_refine_ls_matrix_type full
_refine_ls_number_parameters 184
_refine_ls_number_reflns 2882
_refine_ls_number_restraints 108
_refine_ls_restrained_S_all 1.149
_refine_ls_R_factor_all 0.0662
_refine_ls_R_factor_gt 0.0438
_refine_ls_shift/su_max 0.002
_refine_ls_shift/su_mean 0.000
_refine_ls_structure_factor_coef Fsqd
_refine_ls_weighting_details 'w=1/[\s^2^(Fo^2^)+(0.0447P)^2^+0.6560P] where P=(Fo^2^+2Fc^2^)/3'
_refine_ls_weighting_scheme calc
_refine_ls_wR_factor_gt 0.1002
_refine_ls_wR_factor_ref 0.1127
_reflns_Friedel_coverage 0.000
_reflns_number_gt 2117
_reflns_number_total 2882
_reflns_threshold_expression 'I > 2\s(I)'
_cod_data_source_file ja6b12607_si_006.cif
_cod_data_source_block shelx
_cod_database_code 4125887
_shelx_shelxl_version_number 2014/7
_shelx_space_group_comment
;
The symmetry employed for this shelxl refinement is uniquely defined
by the following loop, which should always be used as a source of
symmetry information in preference to the above space-group names.
They are only intended as comments.
;
_shelx_estimated_absorpt_t_min 0.876
_shelx_estimated_absorpt_t_max 0.971

loop_
_space_group_symop_operation_xyz
'x, y, z'
'-x+1/2, y+1/2, -z+1/2'
'-x, -y, -z'
'x-1/2, -y-1/2, z-1/2'

loop_
_atom_site_label
_atom_site_type_symbol
_atom_site_fract_x
_atom_site_fract_y
_atom_site_fract_z
_atom_site_U_iso_or_equiv
_atom_site_adp_type
_atom_site_occupancy
_atom_site_site_symmetry_order
_atom_site_calc_flag
_atom_site_refinement_flags_posn
_atom_site_refinement_flags_adp
_atom_site_refinement_flags_occupancy
_atom_site_disorder_assembly
_atom_site_disorder_group
P1 P 0.79626(8) 0.36126(4) 0.20791(4) 0.03345(15) Uani 1 1 d . . . . .
C1 C 0.7732(3) 0.38949(14) 0.34149(15) 0.0352(4) Uani 1 1 d . . . . .
C2 C 0.7528(4) 0.48322(16) 0.36735(18) 0.0473(5) Uani 1 1 d . . . . .
H2 H 0.7493 0.5307 0.3143 0.057 Uiso 1 1 calc R U . . .
C3 C 0.7375(4) 0.50686(19) 0.4711(2) 0.0561(6) Uani 1 1 d . . . . .
H3 H 0.7246 0.5707 0.4894 0.067 Uiso 1 1 calc R U . . .
C4 C 0.7412(4) 0.4376(2) 0.54793(19) 0.0539(6) Uani 1 1 d . . . . .
H4 H 0.7313 0.4540 0.6190 0.065 Uiso 1 1 calc R U . . .
C5 C 0.7588(4) 0.34572(19) 0.52208(18) 0.0522(6) Uani 1 1 d . . . . .
H5 H 0.7594 0.2986 0.5751 0.063 Uiso 1 1 calc R U . . .
C6 C 0.7761(3) 0.32031(17) 0.41884(17) 0.0442(5) Uani 1 1 d . . . . .
H6 H 0.7897 0.2563 0.4016 0.053 Uiso 1 1 calc R U . . .
C7 C 1.0231(3) 0.40582(17) 0.18722(18) 0.0457(5) Uani 1 1 d . . . . .
H7A H 1.0269 0.4740 0.1969 0.069 Uiso 1 1 calc R U . . .
H7B H 1.0298 0.3906 0.1128 0.069 Uiso 1 1 calc R U . . .
H7C H 1.1383 0.3775 0.2405 0.069 Uiso 1 1 calc R U . . .
C8 C 0.7774(4) 0.23851(15) 0.18479(18) 0.0465(5) Uani 1 1 d . . . . .
H8A H 0.8937 0.2072 0.2340 0.070 Uiso 1 1 calc R U . . .
H8B H 0.7751 0.2253 0.1085 0.070 Uiso 1 1 calc R U . . .
H8C H 0.6531 0.2152 0.1991 0.070 Uiso 1 1 calc R U . . .
C9 C 0.5879(3) 0.41484(14) 0.10971(16) 0.0343(4) Uani 1 1 d . . . . .
C10 C 0.5910(3) 0.48153(14) 0.03793(15) 0.0334(4) Uani 1 1 d . . . . .
H10 H 0.7176 0.5066 0.0356 0.040 Uiso 1 1 calc R U . . .
F1 F 0.41048(18) 0.37771(10) 0.11595(12) 0.0567(4) Uani 1 1 d . . . . .
B1 B 0.3176(4) 0.16807(18) 0.35635(19) 0.0436(6) Uani 1 1 d D U . . .
F2 F 0.3590(8) 0.2179(4) 0.2745(3) 0.0844(14) Uani 0.759(10) 1 d D U P A 1
F3 F 0.2403(7) 0.2295(3) 0.4196(4) 0.0937(12) Uani 0.759(10) 1 d D U P A 1
F4 F 0.4833(5) 0.1261(2) 0.4213(3) 0.0837(13) Uani 0.759(10) 1 d D U P A 1
F5 F 0.1713(2) 0.10209(11) 0.31434(13) 0.0698(4) Uani 1 1 d D U . . .
F2' F 0.309(2) 0.2377(8) 0.2836(11) 0.081(4) Uani 0.241(10) 1 d D U P A 2
F3' F 0.336(3) 0.1986(11) 0.4555(7) 0.100(5) Uani 0.241(10) 1 d D U P A 2
F4' F 0.5061(12) 0.1261(6) 0.3545(18) 0.097(4) Uani 0.241(10) 1 d D U P A 2

loop_
_atom_site_aniso_label
_atom_site_aniso_U_11
_atom_site_aniso_U_22
_atom_site_aniso_U_33
_atom_site_aniso_U_23
_atom_site_aniso_U_13
_atom_site_aniso_U_12
P1 0.0313(3) 0.0357(3) 0.0325(3) 0.0058(2) 0.00702(19) 0.0040(2)
C1 0.0322(10) 0.0397(11) 0.0333(9) 0.0043(8) 0.0081(8) 0.0020(8)
C2 0.0562(14) 0.0429(12) 0.0452(12) 0.0071(10) 0.0177(11) 0.0084(11)
C3 0.0616(16) 0.0583(15) 0.0498(13) -0.0053(11) 0.0177(12) 0.0075(12)
C4 0.0463(14) 0.0801(19) 0.0354(11) -0.0014(11) 0.0114(10) 0.0006(12)
C5 0.0504(14) 0.0687(17) 0.0355(11) 0.0124(11) 0.0082(10) -0.0035(12)
C6 0.0461(13) 0.0460(12) 0.0387(11) 0.0092(9) 0.0083(9) 0.0001(10)
C7 0.0323(11) 0.0586(14) 0.0464(12) 0.0101(10) 0.0107(9) 0.0024(10)
C8 0.0513(14) 0.0376(12) 0.0469(12) 0.0012(9) 0.0069(10) 0.0062(10)
C9 0.0285(10) 0.0396(11) 0.0354(10) 0.0044(8) 0.0095(8) 0.0011(8)
C10 0.0306(10) 0.0382(11) 0.0321(9) 0.0042(8) 0.0097(8) 0.0041(8)
F1 0.0317(7) 0.0685(9) 0.0677(9) 0.0341(7) 0.0094(6) -0.0014(6)
B1 0.0451(14) 0.0476(14) 0.0363(11) 0.0042(10) 0.0078(10) 0.0032(11)
F2 0.091(3) 0.123(3) 0.0402(13) 0.0100(15) 0.0181(14) -0.032(2)
F3 0.102(3) 0.091(2) 0.099(3) -0.0303(19) 0.046(2) 0.0161(18)
F4 0.0661(18) 0.0723(17) 0.087(2) 0.0126(16) -0.0240(15) 0.0147(13)
F5 0.0589(9) 0.0684(10) 0.0752(10) 0.0036(8) 0.0064(8) -0.0124(8)
F2' 0.088(7) 0.048(4) 0.098(7) 0.046(5) 0.011(5) 0.014(4)
F3' 0.147(11) 0.118(9) 0.046(4) -0.012(4) 0.044(5) -0.057(7)
F4' 0.058(4) 0.051(4) 0.181(12) -0.021(6) 0.028(5) -0.009(3)

loop_
_atom_type_symbol
_atom_type_description
_atom_type_scat_dispersion_real
_atom_type_scat_dispersion_imag
_atom_type_scat_source
C C 0.0033 0.0016 'International Tables Vol C Tables 4.2.6.8 and 6.1.1.4'
H H 0.0000 0.0000 'International Tables Vol C Tables 4.2.6.8 and 6.1.1.4'
P P 0.1023 0.0942 'International Tables Vol C Tables 4.2.6.8 and 6.1.1.4'
B B 0.0013 0.0007 'International Tables Vol C Tables 4.2.6.8 and 6.1.1.4'
F F 0.0171 0.0103 'International Tables Vol C Tables 4.2.6.8 and 6.1.1.4'

loop_
_geom_angle_atom_site_label_1
_geom_angle_atom_site_label_2
_geom_angle_atom_site_label_3
_geom_angle
_geom_angle_site_symmetry_1
_geom_angle_site_symmetry_3
C7 P1 C8 111.01(12) . .
C7 P1 C1 111.42(10) . .
C8 P1 C1 110.94(10) . .
C7 P1 C9 108.48(10) . .
C8 P1 C9 107.23(10) . .
C1 P1 C9 107.57(10) . .
C6 C1 C2 120.0(2) . .
C6 C1 P1 121.33(17) . .
C2 C1 P1 118.63(15) . .
C3 C2 C1 119.6(2) . .
C3 C2 H2 120.2 . .
C1 C2 H2 120.2 . .
C4 C3 C2 120.1(2) . .
C4 C3 H3 120.0 . .
C2 C3 H3 120.0 . .
C5 C4 C3 120.3(2) . .
C5 C4 H4 119.9 . .
C3 C4 H4 119.9 . .
C4 C5 C6 120.7(2) . .
C4 C5 H5 119.6 . .
C6 C5 H5 119.6 . .
C1 C6 C5 119.3(2) . .
C1 C6 H6 120.4 . .
C5 C6 H6 120.4 . .
P1 C7 H7A 109.5 . .
P1 C7 H7B 109.5 . .
H7A C7 H7B 109.5 . .
P1 C7 H7C 109.5 . .
H7A C7 H7C 109.5 . .
H7B C7 H7C 109.5 . .
P1 C8 H8A 109.5 . .
P1 C8 H8B 109.5 . .
H8A C8 H8B 109.5 . .
P1 C8 H8C 109.5 . .
H8A C8 H8C 109.5 . .
H8B C8 H8C 109.5 . .
C10 C9 F1 120.24(17) . .
C10 C9 P1 128.75(16) . .
F1 C9 P1 111.01(13) . .
C9 C10 C10 123.0(2) . 3_665
C9 C10 H10 118.5 . .
C10 C10 H10 118.5 3_665 .
F3' B1 F2' 112.8(7) . .
F2 B1 F4 112.5(3) . .
F3' B1 F5 118.3(5) . .
F2' B1 F5 110.3(6) . .
F2 B1 F5 110.3(3) . .
F4 B1 F5 110.0(2) . .
F2 B1 F3 107.7(3) . .
F4 B1 F3 108.7(2) . .
F5 B1 F3 107.5(3) . .
F3' B1 F4' 107.4(6) . .
F2' B1 F4' 99.8(7) . .
F5 B1 F4' 106.2(4) . .

loop_
_geom_bond_atom_site_label_1
_geom_bond_atom_site_label_2
_geom_bond_distance
_geom_bond_site_symmetry_2
P1 C7 1.770(2) .
P1 C8 1.775(2) .
P1 C1 1.787(2) .
P1 C9 1.798(2) .
C1 C6 1.387(3) .
C1 C2 1.393(3) .
C2 C3 1.387(3) .
C2 H2 0.9500 .
C3 C4 1.383(4) .
C3 H3 0.9500 .
C4 C5 1.364(4) .
C4 H4 0.9500 .
C5 C6 1.392(3) .
C5 H5 0.9500 .
C6 H6 0.9500 .
C7 H7A 0.9800 .
C7 H7B 0.9800 .
C7 H7C 0.9800 .
C8 H8A 0.9800 .
C8 H8B 0.9800 .
C8 H8C 0.9800 .
C9 C10 1.320(3) .
C9 F1 1.354(2) .
C10 C10 1.458(4) 3_665
C10 H10 0.9500 .
B1 F3' 1.302(8) .
B1 F2' 1.345(9) .
B1 F2 1.349(4) .
B1 F4 1.355(3) .
B1 F5 1.378(3) .
B1 F3 1.387(4) .
B1 F4' 1.435(8) .

loop_
_geom_hbond_atom_site_label_D
_geom_hbond_atom_site_label_H
_geom_hbond_atom_site_label_A
_geom_hbond_distance_DH
_geom_hbond_distance_HA
_geom_hbond_distance_DA
_geom_hbond_angle_DHA
_geom_hbond_site_symmetry_A
C7 H7A F4 0.98 2.63 3.426(5) 138.9 2_655
C7 H7A F4' 0.98 2.26 3.185(9) 157.0 2_655
C7 H7B F4 0.98 2.37 3.335(5) 167.8 4_665
C7 H7B F3' 0.98 2.44 3.234(14) 138.2 4_665
C7 H7C F2' 0.98 2.31 3.136(12) 141.8 1_655
C8 H8A F5 0.98 2.43 3.384(3) 164.7 1_655
C8 H8B F3 0.98 2.43 3.330(5) 153.1 4_665
C8 H8B F3' 0.98 2.36 3.168(9) 139.7 4_665
C8 H8C F2 0.98 2.46 3.382(5) 156.6 .
C10 H10 F4 0.95 2.62 3.507(4) 156.5 2_655

loop_
_geom_torsion_atom_site_label_1
_geom_torsion_atom_site_label_2
_geom_torsion_atom_site_label_3
_geom_torsion_atom_site_label_4
_geom_torsion
_geom_torsion_site_symmetry_4
C7 P1 C1 C6 -114.06(19) .
C8 P1 C1 C6 10.2(2) .
C9 P1 C1 C6 127.15(18) .
C7 P1 C1 C2 65.7(2) .
C8 P1 C1 C2 -170.09(18) .
C9 P1 C1 C2 -53.1(2) .
C6 C1 C2 C3 0.7(3) .
P1 C1 C2 C3 -179.08(19) .
C1 C2 C3 C4 -0.5(4) .
C2 C3 C4 C5 -0.3(4) .
C3 C4 C5 C6 0.8(4) .
C2 C1 C6 C5 -0.1(3) .
P1 C1 C6 C5 179.61(17) .
C4 C5 C6 C1 -0.6(4) .
C7 P1 C9 C10 -5.0(2) .
C8 P1 C9 C10 -124.9(2) .
C1 P1 C9 C10 115.7(2) .
C7 P1 C9 F1 175.07(14) .
C8 P1 C9 F1 55.11(17) .
C1 P1 C9 F1 -64.28(17) .
F1 C9 C10 C10 -0.4(4) 3_665
P1 C9 C10 C10 179.66(19) 3_665
